data_7120919
loop_
_publ_author_name
'Yang, Jing-Mei'
'Zhu, Yan-Hong'
'Chen, Sheng'
'Lu, Xing'
'Wu, Yi-Ming'
'Ma, Feng-E'
'Li, Liang-Ping'
'Yang, Yang'
'Shi, Zhen-Hao'
'Huang, Kun-Yuan'
'Hong, Xue'
'Jiang, Ping'
'Peng, Yan'

_publ_section_title
;
 A \b-carboline derivative-based nickel(ii) complex as a potential
 antitumor agent: synthesis, characterization, and cytotoxicity.
;
_journal_issue 1
_journal_name_full MedChemComm
_journal_page_first 100
_journal_page_last 107
_journal_paper_doi 10.1039/c7md00428a
_journal_volume 9
_journal_year 2018
_chemical_absolute_configuration ad
_chemical_formula_moiety 'C35 H29 N7 Ni O6, N O3, 0.5(O), 0.5(C2 H6 O)'
_chemical_formula_sum 'C36 H33 N8 Ni O10'
_chemical_formula_weight 795.91
_space_group_crystal_system monoclinic
_space_group_IT_number 9
_space_group_name_Hall 'I -2ya'
_space_group_name_H-M_alt 'I 1 a 1'
_symmetry_space_group_name_Hall 'I -2ya'
_symmetry_space_group_name_H-M 'I 1 a 1'
_atom_sites_solution_hydrogens geom
_atom_sites_solution_primary direct
_atom_sites_solution_secondary difmap
_audit_block_doi 10.5517/ccdc.csd.cc1n5zwp
_audit_creation_date 2015-03-25
_audit_creation_method
;
  Olex2 1.1
  (compiled 2011.02.15 svn.r1672, GUI svn.r3494)
;
_audit_update_record
;
2017-08-19 deposited with the CCDC.
2017-11-06 downloaded from the CCDC.
;
_cell_angle_alpha 90.00
_cell_angle_beta 110.640(13)
_cell_angle_gamma 90.00
_cell_formula_units_Z 8
_cell_length_a 17.435(2)
_cell_length_b 19.1274(19)
_cell_length_c 22.985(3)
_cell_measurement_reflns_used 2182
_cell_measurement_temperature 293(2)
_cell_measurement_theta_max 20.9920
_cell_measurement_theta_min 3.4550
_cell_volume 7173.2(16)
_computing_cell_refinement
;
CrysAlisPro, Agilent Technologies,
Version 1.171.37.35 (release 13-08-2014 CrysAlis171 .NET)
(compiled Aug 13 2014,18:06:01)
;
_computing_data_collection
;
CrysAlisPro, Agilent Technologies,
Version 1.171.37.35 (release 13-08-2014 CrysAlis171 .NET)
(compiled Aug 13 2014,18:06:01)
;
_computing_data_reduction
;
CrysAlisPro, Agilent Technologies,
Version 1.171.37.35 (release 13-08-2014 CrysAlis171 .NET)
(compiled Aug 13 2014,18:06:01)
;
_computing_molecular_graphics
;
O. V. Dolomanov, L. J. Bourhis, R. J. Gildea, J. A. K. Howard and H. Puschmann,
OLEX2: a complete structure solution, refinement and analysis program.
J. Appl. Cryst. (2009). 42, 339-341.
;
_computing_publication_material
;
O. V. Dolomanov, L. J. Bourhis, R. J. Gildea, J. A. K. Howard and H. Puschmann,
OLEX2: a complete structure solution, refinement and analysis program.
J. Appl. Cryst. (2009). 42, 339-341.
;
_computing_structure_refinement 'SHELXL-97 (Sheldrick, 1997)'
_computing_structure_solution 'A short history of SHELX (Sheldrick, 2007)/Bruker'
_diffrn_ambient_temperature 293(2)
_diffrn_detector 'CCD plate'
_diffrn_detector_area_resol_mean 15.9784
_diffrn_detector_type Eos
_diffrn_measured_fraction_theta_full 0.8663
_diffrn_measured_fraction_theta_max 0.6410
_diffrn_measurement_details
;
#__ type_ start__ end____ width___ exp.time_
  1 omega  -94.00  -35.00   1.0000   10.0000
omega____ theta____ kappa____ phi______ frames
    -      -17.9263 -178.0000    0.0000 59

#__ type_ start__ end____ width___ exp.time_
  2 omega  -91.00   26.00   1.0000   10.0000
omega____ theta____ kappa____ phi______ frames
    -      -17.9263  -19.0000 -120.0000 117

#__ type_ start__ end____ width___ exp.time_
  3 omega  -87.00   13.00   1.0000   10.0000
omega____ theta____ kappa____ phi______ frames
    -      -17.9263    0.0000   30.0000 100
;
_diffrn_measurement_device 'four-circle diffractometer'
_diffrn_measurement_device_type 'SuperNova, Single source at offset, Eos'
_diffrn_measurement_method '\w scans'
_diffrn_orient_matrix_UB_11 -0.0121169000
_diffrn_orient_matrix_UB_12 0.0007714000
_diffrn_orient_matrix_UB_13 -0.0328584000
_diffrn_orient_matrix_UB_21 -0.0047482000
_diffrn_orient_matrix_UB_22 0.0368760000
_diffrn_orient_matrix_UB_23 0.0003575000
_diffrn_orient_matrix_UB_31 0.0414902000
_diffrn_orient_matrix_UB_32 0.0044239000
_diffrn_orient_matrix_UB_33 0.0026466000
_diffrn_radiation_monochromator mirror
_diffrn_radiation_probe x-ray
_diffrn_radiation_type 'Mo K\a'
_diffrn_radiation_wavelength 0.71073
_diffrn_reflns_av_R_equivalents 0.0657
_diffrn_reflns_av_unetI/netI 0.1613
_diffrn_reflns_limit_h_max 18
_diffrn_reflns_limit_h_min -18
_diffrn_reflns_limit_k_max 23
_diffrn_reflns_limit_k_min -23
_diffrn_reflns_limit_l_max 28
_diffrn_reflns_limit_l_min -27
_diffrn_reflns_number 18952
_diffrn_reflns_theta_full 26.37
_diffrn_reflns_theta_max 26.37
_diffrn_reflns_theta_min 3.32
_diffrn_source 'SuperNova (Mo) X-ray Source'
_exptl_absorpt_coefficient_mu 0.612
_exptl_absorpt_correction_T_max 1.00000
_exptl_absorpt_correction_T_min 0.97399
_exptl_absorpt_correction_type multi-scan
_exptl_absorpt_process_details
;
CrysAlisPro, Agilent Technologies,
Version 1.171.37.35 (release 13-08-2014 CrysAlis171 .NET)
(compiled Aug 13 2014,18:06:01)
Empirical absorption correction using spherical harmonics,
 implemented in SCALE3 ABSPACK scaling algorithm.
;
_exptl_crystal_density_diffrn 1.474
_exptl_crystal_density_method 'not measured'
_exptl_crystal_F_000 3300
_exptl_crystal_size_max 0.30
_exptl_crystal_size_mid 0.15
_exptl_crystal_size_min 0.08
_refine_diff_density_max 0.776
_refine_diff_density_min -0.345
_refine_diff_density_rms 0.063
_refine_ls_abs_structure_details 'Flack H D (1983), Acta Cryst. A39, 876-881'
_refine_ls_abs_structure_Flack 0.20(4)
_refine_ls_extinction_method none
_refine_ls_goodness_of_fit_ref 0.985
_refine_ls_hydrogen_treatment mixed
_refine_ls_matrix_type full
_refine_ls_number_parameters 1002
_refine_ls_number_reflns 11081
_refine_ls_number_restraints 4
_refine_ls_restrained_S_all 1.114
_refine_ls_R_factor_all 0.1813
_refine_ls_R_factor_gt 0.0733
_refine_ls_shift/su_max 4.697
_refine_ls_shift/su_mean 0.255
_refine_ls_structure_factor_coef Fsqd
_refine_ls_weighting_details 'calc w=1/[\s^2^(Fo^2^)+(0.0425P)^2^+0.0000P] where P=(Fo^2^+2Fc^2^)/3'
_refine_ls_weighting_scheme calc
_refine_ls_wR_factor_gt 0.1292
_refine_ls_wR_factor_ref 0.1877
_reflns_number_gt 4570
_reflns_number_total 11081
_reflns_threshold_expression >2sigma(I)
_cod_data_source_file c7md00428a2.cif
_cod_data_source_block 0313-py-zyh-wkl-nin
_cod_depositor_comments
;

2018-02-16
Z value and formula fixed to values more according to usual
chemical conventions.                 miguel

 Adding full bibliography for 7120919.cif.
;
_cod_original_cell_volume 7173.1(14)
_cod_original_formula_moiety 'C35 H29 N7 Ni O6, C35 H30 N8 Ni O9, N O3, O, C2 H6 O'
_cod_original_formula_sum 'C72 H65 N16 Ni2 O20'
_cod_original_formula_units_Z 4
_cod_original_formula_weight 1591.82
_cod_database_code 7120919
_reflns_odcompleteness_completeness 86.63
_reflns_odcompleteness_iscentric 1
_reflns_odcompleteness_theta 26.32

loop_
_space_group_symop_id
_space_group_symop_operation_xyz
1 'x, y, z'
2 'x+1/2, -y, z'
3 'x+1/2, y+1/2, z+1/2'
4 'x+1, -y+1/2, z+1/2'

loop_
_atom_site_label
_atom_site_type_symbol
_atom_site_fract_x
_atom_site_fract_y
_atom_site_fract_z
_atom_site_U_iso_or_equiv
_atom_site_adp_type
_atom_site_occupancy
_atom_site_symmetry_multiplicity
_atom_site_calc_flag
_atom_site_refinement_flags
Ni1 Ni 0.68343(10) 0.44748(12) 0.43797(9) 0.0569(7) Uani 1 1 d .
Ni2 Ni 0.27891(10) 0.44763(12) -0.14313(9) 0.0600(7) Uani 1 1 d .
N11 N 0.5846(8) 0.5137(6) 0.3923(7) 0.045(3) Uani 1 1 d .
N5 N 0.2442(8) 0.4334(8) -0.0665(7) 0.049(4) Uani 1 1 d .
N2 N 0.3728(9) 0.5132(8) -0.0969(7) 0.055(4) Uani 1 1 d .
N3 N 0.5193(9) 0.6271(7) -0.1360(8) 0.056(4) Uani 1 1 d .
H3 H 0.5212 0.6197 -0.1724 0.068 Uiso 1 1 calc R
N8 N 0.7197(9) 0.4289(7) 0.3636(8) 0.056(4) Uani 1 1 d .
N9 N 0.8446(8) 0.5162(7) 0.2824(6) 0.052(4) Uani 1 1 d .
H9 H 0.8734 0.5508 0.3024 0.063 Uiso 1 1 calc R
N12 N 0.4412(8) 0.6352(7) 0.4279(7) 0.051(4) Uani 1 1 d .
H12 H 0.4373 0.6277 0.4637 0.061 Uiso 1 1 calc R
N7 N 0.7672(8) 0.5269(8) 0.4508(8) 0.057(4) Uani 1 1 d .
C49 C 0.7575(10) 0.4231(9) 0.2571(9) 0.050(4) Uani 1 1 d .
C41 C 0.7936(9) 0.4755(8) 0.3022(8) 0.040(4) Uani 1 1 d .
O4 O 0.8147(8) 0.3922(8) 0.0583(7) 0.085(5) Uani 1 1 d .
O2 O 0.1518(8) 0.3947(8) 0.2395(7) 0.076(4) Uani 1 1 d .
C32 C 0.2034(9) 0.4221(8) 0.0397(8) 0.040(4) Uani 1 1 d .
C22 C 0.1586(12) 0.5279(9) -0.1126(9) 0.061(5) Uani 1 1 d .
C31 C 0.1721(9) 0.4300(8) 0.0864(8) 0.043(4) Uani 1 1 d .
N6 N 0.1213(8) 0.5141(7) 0.0171(8) 0.056(4) Uani 1 1 d .
H6 H 0.0945 0.5505 -0.0012 0.067 Uiso 1 1 calc R
C24 C 0.1710(11) 0.4743(9) -0.0044(9) 0.051(5) Uani 1 1 d .
N4 N 0.1959(9) 0.5241(7) -0.1539(7) 0.057(4) Uani 1 1 d .
C33 C 0.2626(10) 0.3722(10) 0.0332(9) 0.068(5) Uani 1 1 d .
H33 H 0.2881 0.3381 0.0624 0.082 Uiso 1 1 calc R
C48 C 0.7904(11) 0.4349(9) 0.2053(9) 0.053(5) Uani 1 1 d .
C40 C 0.7738(11) 0.4782(8) 0.3545(10) 0.050(5) Uani 1 1 d .
C23 C 0.1907(11) 0.4770(8) -0.0612(8) 0.046(4) Uani 1 1 d .
C25 C 0.1210(10) 0.4872(8) 0.0717(7) 0.047(4) Uani 1 1 d .
O1 O 0.6564(8) 0.8325(6) 0.0413(9) 0.101(6) Uani 1 1 d .
C50 C 0.7068(9) 0.3761(7) 0.2693(8) 0.043(4) Uani 1 1 d .
H50 H 0.6843 0.3409 0.2404 0.051 Uiso 1 1 calc R
C39 C 0.8017(10) 0.5289(10) 0.4041(10) 0.054(5) Uani 1 1 d .
C42 C 0.8416(10) 0.4917(8) 0.2246(10) 0.055(5) Uani 1 1 d .
O12 O 0.6008(9) 0.3644(6) 0.4181(8) 0.076(4) Uani 1 1 d .
O3 O 0.3009(11) 0.8297(8) 0.2551(8) 0.121(6) Uani 1 1 d .
C1 C 0.2983(15) 0.4444(11) -0.2675(10) 0.120(10) Uani 1 1 d .
H1 H 0.2484 0.4208 -0.2803 0.144 Uiso 1 1 calc R
C66 C 0.4741(10) 0.6214(9) 0.3427(7) 0.047(4) Uani 1 1 d .
O8 O 0.3563(9) 0.3611(8) -0.1218(7) 0.091(5) Uani 1 1 d D
C47 C 0.7745(10) 0.3957(8) 0.1489(8) 0.049(4) Uani 1 1 d .
H47 H 0.7403 0.3569 0.1384 0.059 Uiso 1 1 calc R
N10 N 0.6376(9) 0.4683(9) 0.5062(8) 0.065(5) Uani 1 1 d .
C65 C 0.4211(10) 0.6784(8) 0.3374(8) 0.046(4) Uani 1 1 d .
C59 C 0.4032(10) 0.6837(9) 0.3900(10) 0.060(5) Uani 1 1 d .
C30 C 0.1817(10) 0.3986(10) 0.1411(9) 0.063(5) Uani 1 1 d .
H30 H 0.2167 0.3604 0.1536 0.075 Uiso 1 1 calc R
C14 C 0.5447(9) 0.6793(10) -0.0380(10) 0.059(5) Uani 1 1 d .
C7 C 0.4741(10) 0.5906(8) -0.1094(7) 0.046(4) Uani 1 1 d .
C58 C 0.4901(9) 0.5959(9) 0.4025(9) 0.057(5) Uani 1 1 d .
C15 C 0.4836(10) 0.6209(7) -0.0510(9) 0.054(5) Uani 1 1 d .
C67 C 0.5197(11) 0.5909(10) 0.3085(10) 0.060(5) Uani 1 1 d .
H67 H 0.5119 0.6045 0.2679 0.072 Uiso 1 1 calc R
C27 C 0.0944(12) 0.4815(11) 0.1648(10) 0.062(5) Uani 1 1 d .
H27 H 0.0718 0.4999 0.1926 0.074 Uiso 1 1 calc R
C56 C 0.5691(12) 0.5089(10) 0.4893(10) 0.065(6) Uani 1 1 d .
C17 C 0.3906(12) 0.5371(10) -0.0377(9) 0.071(6) Uani 1 1 d .
H17 H 0.3671 0.5157 -0.0118 0.085 Uiso 1 1 calc R
C53 C 0.6230(16) 0.4462(14) 0.6064(11) 0.116(10) Uani 1 1 d .
H53 H 0.6459 0.4284 0.6465 0.139 Uiso 1 1 calc R
C16 C 0.4447(10) 0.5945(8) -0.0155(9) 0.053(5) Uani 1 1 d .
H16 H 0.4529 0.6134 0.0235 0.063 Uiso 1 1 calc R
C57 C 0.5460(10) 0.5398(9) 0.4285(9) 0.048(5) Uani 1 1 d .
C44 C 0.8722(11) 0.4774(10) 0.1329(9) 0.059(5) Uani 1 1 d .
H44 H 0.9025 0.4893 0.1082 0.071 Uiso 1 1 calc R
N1 N 0.3243(11) 0.4725(9) -0.2151(8) 0.075(5) Uani 1 1 d .
O16 O 0.4636(9) 0.3698(9) 0.3234(8) 0.099(5) Uani 1 1 d .
C6 C 0.4185(11) 0.5390(9) -0.1311(8) 0.049(5) Uani 1 1 d .
O9 O 0.7726(8) 0.3736(8) 0.4887(7) 0.081(4) Uani 1 1 d .
C43 C 0.8826(10) 0.5127(8) 0.1860(8) 0.049(4) Uani 1 1 d .
H43 H 0.9175 0.5511 0.1967 0.059 Uiso 1 1 calc R
C68 C 0.5737(10) 0.5421(8) 0.3375(9) 0.046(4) Uani 1 1 d .
H68 H 0.6078 0.5261 0.3170 0.055 Uiso 1 1 calc R
C51 C 0.6881(10) 0.3779(9) 0.3194(8) 0.058(5) Uani 1 1 d .
H51 H 0.6530 0.3443 0.3254 0.069 Uiso 1 1 calc R
C28 C 0.1385(10) 0.4232(11) 0.1812(9) 0.056(5) Uani 1 1 d .
C34 C 0.2768(10) 0.3823(8) -0.0247(9) 0.053(5) Uani 1 1 d .
H34 H 0.3116 0.3507 -0.0338 0.063 Uiso 1 1 calc R
C8 C 0.5641(10) 0.6809(9) -0.0931(10) 0.055(5) Uani 1 1 d .
C64 C 0.3862(10) 0.7304(9) 0.2889(8) 0.062(5) Uani 1 1 d .
H64 H 0.3979 0.7278 0.2525 0.074 Uiso 1 1 calc R
O14 O 0.4997(11) 0.1252(10) 0.4722(11) 0.125(7) Uani 1 1 d .
C45 C 0.8125(10) 0.4202(10) 0.1145(9) 0.054(5) Uani 1 1 d .
C5 C 0.3957(10) 0.5075(9) -0.1939(8) 0.049(4) Uani 1 1 d .
C26 C 0.0797(10) 0.5167(10) 0.1090(10) 0.069(6) Uani 1 1 d .
H26 H 0.0461 0.5558 0.0973 0.083 Uiso 1 1 calc R
O6 O 0.0620(9) 0.3520(9) -0.2454(8) 0.101(6) Uani 1 1 d .
N13 N 0.1260(13) 0.3878(9) -0.2359(9) 0.083(6) Uani 1 1 d .
C35 C 0.7872(12) 0.5689(12) 0.4986(11) 0.083(7) Uani 1 1 d .
H35 H 0.7631 0.5659 0.5287 0.100 Uiso 1 1 calc R
C20 C 0.0795(12) 0.6254(12) -0.1659(10) 0.081(6) Uani 1 1 d .
H20A H 0.0393 0.6592 -0.1709 0.098 Uiso 1 1 calc R
C13 C 0.5736(11) 0.7246(9) 0.0080(11) 0.067(6) Uani 1 1 d .
H13 H 0.5609 0.7226 0.0440 0.081 Uiso 1 1 calc R
O11 O 0.9039(10) 0.3504(10) 0.5419(9) 0.112(6) Uani 1 1 d .
C10 C 0.6477(12) 0.7818(11) -0.0592(12) 0.077(7) Uani 1 1 d .
H10 H 0.6810 0.8167 -0.0658 0.093 Uiso 1 1 calc R
O5 O 0.1866(9) 0.3765(8) -0.1957(8) 0.107(6) Uani 1 1 d .
O15 O 0.4609(10) 0.2181(10) 0.5072(11) 0.142(8) Uani 1 1 d .
C61 C 0.3235(12) 0.7836(10) 0.3487(10) 0.065(5) Uani 1 1 d .
H61 H 0.2908 0.8205 0.3524 0.078 Uiso 1 1 calc R
C21 C 0.0965(11) 0.5820(10) -0.1170(11) 0.077(6) Uani 1 1 d .
H21 H 0.0709 0.5858 -0.0879 0.093 Uiso 1 1 calc R
C12 C 0.6386(13) 0.8353(11) 0.0975(10) 0.091(6) Uani 1 1 d .
H12A H 0.5805 0.8313 0.0878 0.137 Uiso 1 1 calc R
H12B H 0.6575 0.8789 0.1182 0.137 Uiso 1 1 calc R
H12C H 0.6658 0.7974 0.1242 0.137 Uiso 1 1 calc R
C11 C 0.6278(12) 0.7786(9) -0.0024(14) 0.094(9) Uani 1 1 d .
C46 C 0.7705(14) 0.3308(11) 0.0350(13) 0.115(9) Uani 1 1 d .
H46A H 0.7750 0.3194 -0.0044 0.173 Uiso 1 1 calc R
H46B H 0.7139 0.3377 0.0297 0.173 Uiso 1 1 calc R
H46C H 0.7924 0.2931 0.0637 0.173 Uiso 1 1 calc R
C18 C 0.1679(13) 0.5723(11) -0.2009(10) 0.071(6) Uani 1 1 d .
H18 H 0.1892 0.5675 -0.2326 0.085 Uiso 1 1 calc R
C4 C 0.4394(11) 0.5122(10) -0.2325(10) 0.064(6) Uani 1 1 d .
H4 H 0.4898 0.5347 -0.2199 0.076 Uiso 1 1 calc R
C62 C 0.3399(11) 0.7794(9) 0.2951(9) 0.059(5) Uani 1 1 d .
C55 C 0.5223(14) 0.5154(12) 0.5274(11) 0.091(7) Uani 1 1 d .
H55 H 0.4746 0.5420 0.5136 0.110 Uiso 1 1 calc R
C38 C 0.8569(14) 0.5739(11) 0.4091(9) 0.084(7) Uani 1 1 d .
H38 H 0.8794 0.5748 0.3779 0.101 Uiso 1 1 calc R
C9 C 0.6154(11) 0.7320(10) -0.1005(10) 0.064(5) Uani 1 1 d .
H9A H 0.6281 0.7315 -0.1366 0.077 Uiso 1 1 calc R
O18 O 0.3804(10) 0.3207(11) 0.2389(10) 0.139(8) Uani 1 1 d .
C3 C 0.4072(16) 0.4828(13) -0.2903(11) 0.095(8) Uani 1 1 d .
H3A H 0.4352 0.4901 -0.3176 0.114 Uiso 1 1 calc R
C52 C 0.6595(11) 0.4396(12) 0.5644(11) 0.097(7) Uani 1 1 d .
H52 H 0.7061 0.4116 0.5763 0.116 Uiso 1 1 calc R
C19 C 0.1168(15) 0.6233(13) -0.2082(11) 0.098(8) Uani 1 1 d .
H19 H 0.1066 0.6559 -0.2400 0.117 Uiso 1 1 calc R
C36 C 0.8490(13) 0.6202(10) 0.5016(10) 0.077(6) Uani 1 1 d .
H36 H 0.8634 0.6524 0.5340 0.093 Uiso 1 1 calc R
C2 C 0.3451(14) 0.4481(15) -0.3088(10) 0.112(10) Uani 1 1 d .
H2A H 0.3284 0.4253 -0.3470 0.135 Uiso 1 1 calc R
O10 O 0.8480(10) 0.4382(11) 0.5678(11) 0.145(8) Uani 1 1 d .
C54 C 0.5444(13) 0.4836(13) 0.5850(11) 0.096(8) Uani 1 1 d .
H54 H 0.5112 0.4857 0.6089 0.115 Uiso 1 1 calc R
C60 C 0.3520(11) 0.7367(10) 0.3991(12) 0.074(6) Uani 1 1 d .
H60 H 0.3384 0.7402 0.4347 0.089 Uiso 1 1 calc R
N15 N 0.5121(12) 0.1735(9) 0.5072(12) 0.089(6) Uani 1 1 d .
C37 C 0.8879(16) 0.6238(14) 0.4588(13) 0.117(10) Uani 1 1 d .
H37 H 0.9298 0.6552 0.4618 0.140 Uiso 1 1 calc R
C104 C 0.3508(12) 0.2932(9) -0.1505(11) 0.112(8) Uani 1 1 d D
H10A H 0.3541 0.2983 -0.1911 0.168 Uiso 1 1 calc R
H10B H 0.2995 0.2717 -0.1540 0.168 Uiso 1 1 calc R
H10C H 0.3951 0.2643 -0.1253 0.168 Uiso 1 1 calc R
O17 O 0.5050(9) 0.2801(8) 0.2959(9) 0.124(7) Uani 1 1 d .
O13 O 0.5747(14) 0.1792(9) 0.5519(15) 0.170(10) Uani 1 1 d .
C29 C 0.2011(13) 0.3314(11) 0.2587(11) 0.090(7) Uani 1 1 d .
H29A H 0.1827 0.2970 0.2262 0.136 Uiso 1 1 calc R
H29B H 0.1955 0.3133 0.2959 0.136 Uiso 1 1 calc R
H29C H 0.2577 0.3422 0.2664 0.136 Uiso 1 1 calc R
C63 C 0.3112(17) 0.8230(12) 0.2007(14) 0.155(13) Uani 1 1 d .
H63A H 0.2855 0.8616 0.1743 0.232 Uiso 1 1 calc R
H63B H 0.2868 0.7800 0.1813 0.232 Uiso 1 1 calc R
H63C H 0.3687 0.8226 0.2072 0.232 Uiso 1 1 calc R
O19 O 0.4695(17) 0.7260(7) 0.151(3) 0.286(10) Uani 1 1 d .
O20 O 0.374(3) 0.2371(18) 0.1445(17) 0.51(4) Uani 1 1 d .
H20 H 0.3558 0.2471 0.1074 0.769 Uiso 1 1 calc R
N14 N 0.8424(12) 0.3833(12) 0.5364(9) 0.101(7) Uani 1 1 d .
C C 0.6184(18) 0.3067(14) 0.4452(15) 0.191(15) Uani 1 1 d .
HA H 0.6433 0.2771 0.4232 0.286 Uiso 1 1 calc R
HB H 0.5693 0.2849 0.4465 0.286 Uiso 1 1 calc R
HC H 0.6559 0.3137 0.4869 0.286 Uiso 1 1 calc R
N16 N 0.4458(18) 0.3195(11) 0.2831(12) 0.120(9) Uani 1 1 d .
C69 C 0.467(4) 0.211(2) 0.1628(19) 0.32(4) Uani 1 1 d .
H69A H 0.4637 0.1725 0.1348 0.389 Uiso 1 1 calc R
H69B H 0.4797 0.1906 0.2036 0.389 Uiso 1 1 calc R
O7 O 0.1175(9) 0.4381(9) -0.2739(7) 0.118(6) Uani 1 1 d .
C70 C 0.555(10) 0.252(7) 0.167(4) 1.30(19) Uani 1 1 d .
H70A H 0.5479 0.3012 0.1696 1.946 Uiso 1 1 calc R
H70B H 0.5679 0.2405 0.1313 1.946 Uiso 1 1 calc R
H70C H 0.5981 0.2361 0.2041 1.946 Uiso 1 1 calc R
H2 H 0.44(10) 0.364(9) -0.0805(12) 1.946 Uiso 1 1 d D

loop_
_atom_site_aniso_label
_atom_site_aniso_U_11
_atom_site_aniso_U_22
_atom_site_aniso_U_33
_atom_site_aniso_U_23
_atom_site_aniso_U_13
_atom_site_aniso_U_12
Ni1 0.0647(15) 0.0701(16) 0.0439(16) 0.0082(12) 0.0289(13) 0.0125(12)
Ni2 0.0695(16) 0.0715(16) 0.0500(17) -0.0112(13) 0.0349(14) -0.0139(12)
N11 0.060(9) 0.040(7) 0.045(9) -0.003(6) 0.030(7) -0.004(6)
N5 0.037(8) 0.074(9) 0.031(8) 0.002(7) 0.007(7) 0.000(6)
N2 0.051(9) 0.090(11) 0.036(9) -0.013(8) 0.029(8) -0.008(7)
N3 0.068(9) 0.042(7) 0.058(10) -0.012(7) 0.021(8) -0.013(6)
N8 0.066(10) 0.049(8) 0.067(11) 0.021(8) 0.040(9) 0.030(7)
N9 0.057(9) 0.084(10) 0.024(7) -0.015(6) 0.025(7) 0.000(7)
N12 0.043(8) 0.084(10) 0.037(8) -0.013(7) 0.027(7) -0.001(7)
N7 0.031(9) 0.074(10) 0.059(11) -0.001(9) 0.007(8) 0.012(7)
C49 0.039(10) 0.070(11) 0.039(11) 0.012(9) 0.009(9) 0.006(8)
C41 0.011(9) 0.064(10) 0.040(11) 0.008(8) 0.002(8) -0.003(7)
O4 0.106(10) 0.105(12) 0.065(10) -0.024(9) 0.058(9) -0.010(8)
O2 0.082(10) 0.114(12) 0.051(10) -0.002(8) 0.046(9) -0.004(8)
C32 0.036(10) 0.053(10) 0.041(10) 0.002(8) 0.028(8) -0.002(7)
C22 0.101(15) 0.051(10) 0.039(11) -0.006(8) 0.034(11) -0.027(9)
C31 0.036(10) 0.055(9) 0.039(10) 0.006(8) 0.016(8) 0.000(7)
N6 0.049(9) 0.046(8) 0.075(12) -0.009(7) 0.025(9) 0.007(6)
C24 0.065(12) 0.045(9) 0.056(13) -0.005(9) 0.035(10) -0.010(8)
N4 0.096(11) 0.055(8) 0.034(9) 0.003(7) 0.040(9) 0.001(7)
C33 0.062(11) 0.096(12) 0.054(12) 0.013(9) 0.030(9) -0.020(9)
C48 0.061(11) 0.068(11) 0.042(11) 0.011(8) 0.032(9) 0.024(9)
C40 0.055(11) 0.050(10) 0.064(13) 0.008(9) 0.044(10) 0.001(8)
C23 0.054(11) 0.048(9) 0.030(9) -0.002(8) 0.007(8) -0.001(8)
C25 0.062(11) 0.069(11) 0.016(8) -0.006(7) 0.021(8) -0.009(8)
O1 0.092(9) 0.055(7) 0.150(17) 0.015(9) 0.033(10) -0.001(6)
C50 0.056(10) 0.030(7) 0.040(10) 0.006(6) 0.014(8) -0.017(6)
C39 0.028(11) 0.072(11) 0.060(13) 0.009(9) 0.013(9) -0.008(8)
C42 0.027(10) 0.045(9) 0.101(16) 0.006(9) 0.031(10) 0.010(7)
O12 0.106(10) 0.045(7) 0.099(12) 0.022(7) 0.063(9) 0.002(6)
O3 0.183(15) 0.120(12) 0.079(12) 0.051(9) 0.071(12) 0.080(10)
C1 0.19(2) 0.128(17) 0.082(16) -0.063(13) 0.102(16) -0.107(15)
C66 0.044(10) 0.076(11) 0.014(7) -0.001(7) 0.002(7) -0.013(8)
O8 0.112(11) 0.107(11) 0.074(11) -0.023(9) 0.060(10) -0.027(8)
C47 0.076(11) 0.041(8) 0.029(9) -0.012(7) 0.017(8) -0.005(7)
N10 0.044(10) 0.108(12) 0.040(10) 0.024(8) 0.010(8) 0.012(8)
C65 0.065(11) 0.036(8) 0.043(10) -0.008(7) 0.026(9) -0.014(7)
C59 0.056(12) 0.053(11) 0.077(14) 0.004(9) 0.032(10) 0.007(8)
C30 0.040(10) 0.097(13) 0.062(14) -0.005(10) 0.032(10) -0.007(8)
C14 0.025(10) 0.078(13) 0.064(14) 0.001(10) 0.003(9) -0.006(8)
C7 0.073(11) 0.042(8) 0.038(9) -0.009(7) 0.039(8) -0.012(7)
C58 0.025(10) 0.071(11) 0.075(15) -0.024(10) 0.018(9) -0.021(7)
C15 0.052(11) 0.035(8) 0.085(14) 0.004(8) 0.037(10) -0.011(7)
C67 0.055(12) 0.086(14) 0.031(11) -0.002(10) 0.006(9) -0.005(10)
C27 0.057(13) 0.076(14) 0.059(12) -0.013(10) 0.030(11) 0.002(10)
C56 0.059(14) 0.068(13) 0.067(15) 0.007(12) 0.024(12) -0.011(10)
C17 0.105(15) 0.079(12) 0.032(10) -0.023(8) 0.029(10) -0.031(10)
C53 0.13(2) 0.17(2) 0.040(14) -0.011(13) 0.030(14) 0.052(16)
C16 0.064(12) 0.061(10) 0.050(11) -0.009(8) 0.040(10) -0.008(8)
C57 0.043(12) 0.066(12) 0.042(12) -0.009(9) 0.022(10) -0.004(8)
C44 0.059(13) 0.086(13) 0.046(14) 0.010(10) 0.036(11) 0.008(9)
N1 0.109(14) 0.095(12) 0.042(9) -0.010(9) 0.054(10) -0.027(10)
O16 0.099(11) 0.127(13) 0.075(12) 0.004(10) 0.038(10) 0.042(10)
C6 0.060(13) 0.062(11) 0.027(10) -0.003(8) 0.018(10) 0.009(9)
O9 0.080(9) 0.119(11) 0.054(9) 0.028(8) 0.035(8) 0.011(7)
C43 0.056(12) 0.051(9) 0.038(11) 0.004(8) 0.013(9) -0.007(8)
C68 0.037(10) 0.055(9) 0.060(12) -0.018(8) 0.035(9) -0.001(7)
C51 0.063(11) 0.060(10) 0.043(11) 0.014(8) 0.010(9) 0.017(8)
C28 0.052(10) 0.081(12) 0.053(11) -0.019(8) 0.042(9) -0.013(8)
C34 0.058(11) 0.055(9) 0.061(12) 0.012(8) 0.041(10) 0.023(8)
C8 0.046(11) 0.059(10) 0.060(14) 0.019(10) 0.020(10) 0.013(8)
C64 0.071(12) 0.064(11) 0.043(11) 0.019(8) 0.012(9) 0.004(9)
O14 0.126(14) 0.097(12) 0.163(19) -0.006(13) 0.063(14) 0.049(11)
C45 0.049(10) 0.079(12) 0.032(11) -0.011(8) 0.011(8) 0.000(8)
C5 0.040(11) 0.080(12) 0.038(10) 0.005(9) 0.027(9) -0.006(8)
C26 0.033(11) 0.111(15) 0.077(15) -0.012(12) 0.037(11) 0.007(9)
O6 0.093(11) 0.138(14) 0.097(13) -0.058(11) 0.066(10) -0.038(10)
N13 0.114(16) 0.087(11) 0.081(14) -0.055(11) 0.074(13) -0.043(11)
C35 0.072(13) 0.111(15) 0.073(16) -0.029(12) 0.033(12) 0.021(11)
C20 0.073(14) 0.101(15) 0.055(15) 0.023(12) 0.004(12) 0.029(11)
C13 0.062(13) 0.056(10) 0.098(17) 0.031(10) 0.045(12) 0.008(9)
O11 0.076(11) 0.175(17) 0.084(14) 0.017(12) 0.026(10) 0.023(11)
C10 0.059(13) 0.065(12) 0.11(2) 0.023(12) 0.035(13) 0.007(9)
O5 0.088(11) 0.119(12) 0.082(12) 0.005(9) -0.011(9) -0.067(9)
O15 0.108(13) 0.128(15) 0.21(2) -0.024(14) 0.074(14) -0.016(11)
C61 0.076(12) 0.076(12) 0.057(12) 0.003(9) 0.041(10) 0.023(9)
C21 0.060(12) 0.077(13) 0.089(16) 0.003(11) 0.019(11) 0.035(10)
C12 0.091(13) 0.121(15) 0.052(13) -0.003(11) 0.012(11) -0.004(10)
C11 0.068(15) 0.040(11) 0.17(3) -0.024(13) 0.038(16) -0.017(9)
C46 0.150(19) 0.084(15) 0.14(2) -0.038(14) 0.088(17) -0.055(13)
C18 0.097(15) 0.076(13) 0.049(13) -0.006(10) 0.039(12) 0.004(11)
C4 0.041(11) 0.097(15) 0.053(14) -0.008(11) 0.017(10) -0.019(9)
C62 0.053(12) 0.063(11) 0.052(11) -0.007(9) 0.007(9) 0.006(8)
C55 0.114(17) 0.119(18) 0.074(16) 0.023(13) 0.074(15) 0.023(13)
C38 0.143(19) 0.084(13) 0.034(11) -0.023(10) 0.043(12) -0.014(13)
C9 0.083(14) 0.060(11) 0.058(13) 0.021(10) 0.037(11) 0.005(10)
O18 0.077(11) 0.209(18) 0.099(14) 0.008(13) -0.008(11) 0.027(11)
C3 0.13(2) 0.13(2) 0.072(17) -0.022(14) 0.087(17) -0.005(14)
C52 0.032(10) 0.18(2) 0.070(16) 0.029(14) 0.006(10) 0.015(10)
C19 0.103(18) 0.119(19) 0.045(13) 0.019(12) -0.007(13) 0.014(14)
C36 0.114(16) 0.056(10) 0.084(15) -0.007(10) 0.063(13) 0.019(10)
C2 0.087(19) 0.20(3) 0.075(17) -0.084(16) 0.061(15) -0.042(15)
O10 0.113(13) 0.20(2) 0.133(19) -0.035(15) 0.060(13) -0.033(12)
C54 0.064(13) 0.16(2) 0.061(15) 0.027(14) 0.025(12) 0.039(13)
C60 0.059(13) 0.052(11) 0.113(18) -0.011(12) 0.033(13) 0.005(9)
N15 0.045(12) 0.067(11) 0.138(19) 0.027(11) 0.011(12) 0.015(9)
C37 0.17(3) 0.11(2) 0.10(2) -0.029(17) 0.08(2) -0.056(17)
C104 0.104(13) 0.064(10) 0.134(18) -0.080(12) -0.001(12) 0.007(9)
O17 0.127(12) 0.084(10) 0.123(14) 0.004(9) -0.003(11) 0.063(9)
O13 0.101(15) 0.106(14) 0.26(3) 0.025(16) 0.016(17) 0.006(12)
C29 0.093(15) 0.118(17) 0.057(15) 0.020(12) 0.023(13) -0.022(12)
C63 0.18(3) 0.092(16) 0.16(3) 0.042(18) 0.02(2) 0.090(16)
O19 0.195(18) 0.208(13) 0.50(3) -0.02(3) 0.18(2) -0.087(18)
O20 0.72(9) 0.25(3) 0.26(4) -0.04(3) -0.21(5) -0.05(4)
N14 0.051(12) 0.175(19) 0.071(13) -0.026(12) 0.012(11) 0.012(11)
C 0.17(3) 0.21(3) 0.20(4) -0.09(2) 0.07(2) -0.08(2)
N16 0.19(2) 0.120(15) 0.110(18) 0.054(14) 0.122(19) 0.074(17)
C69 0.43(7) 0.30(5) 0.11(4) -0.03(3) -0.08(5) 0.07(6)
O7 0.120(13) 0.139(13) 0.059(11) 0.018(10) -0.015(9) -0.057(10)
C70 2.0(4) 1.6(3) 0.20(7) 0.13(11) 0.24(14) -1.0(3)

loop_
_atom_type_symbol
_atom_type_description
_atom_type_scat_dispersion_real
_atom_type_scat_dispersion_imag
_atom_type_scat_source
C C 0.0033 0.0016 'International Tables Vol C Tables 4.2.6.8 and 6.1.1.4'
H H 0.0000 0.0000 'International Tables Vol C Tables 4.2.6.8 and 6.1.1.4'
N N 0.0061 0.0033 'International Tables Vol C Tables 4.2.6.8 and 6.1.1.4'
Ni Ni 0.3393 1.1124 'International Tables Vol C Tables 4.2.6.8 and 6.1.1.4'
O O 0.0106 0.0060 'International Tables Vol C Tables 4.2.6.8 and 6.1.1.4'

loop_
_geom_angle_atom_site_label_1
_geom_angle_atom_site_label_2
_geom_angle_atom_site_label_3
_geom_angle
N11 Ni1 O9 172.5(5)
N8 Ni1 N11 97.3(5)
N8 Ni1 O12 94.4(6)
N8 Ni1 O9 87.8(5)
N7 Ni1 N11 92.4(5)
N7 Ni1 N8 80.5(7)
N7 Ni1 O12 175.0(6)
N7 Ni1 O9 93.8(5)
O12 Ni1 N11 88.2(5)
O12 Ni1 O9 85.9(6)
N10 Ni1 N11 77.9(6)
N10 Ni1 N8 174.9(6)
N10 Ni1 N7 101.4(7)
N10 Ni1 O12 83.6(6)
N10 Ni1 O9 96.8(6)
N5 Ni2 O8 93.1(6)
N5 Ni2 N1 172.7(6)
N5 Ni2 O5 90.6(6)
N5 Ni2 H2 91(10)
N2 Ni2 N5 93.4(5)
N2 Ni2 O8 91.8(6)
N2 Ni2 N1 79.4(6)
N2 Ni2 O5 175.3(6)
N2 Ni2 H2 70(10)
N4 Ni2 N5 77.7(6)
N4 Ni2 N2 91.6(6)
N4 Ni2 O8 170.4(5)
N4 Ni2 N1 101.0(6)
N4 Ni2 O5 91.6(6)
N4 Ni2 H2 158(2)
O8 Ni2 N1 88.5(6)
O8 Ni2 O5 85.6(6)
O8 Ni2 H2 22(10)
N1 Ni2 H2 88(10)
O5 Ni2 N1 96.6(7)
O5 Ni2 H2 108(10)
C57 N11 Ni1 114.7(12)
C68 N11 Ni1 122.8(11)
C68 N11 C57 120.4(14)
C23 N5 Ni2 115.7(12)
C23 N5 C34 122.7(15)
C34 N5 Ni2 121.6(11)
C17 N2 Ni2 125.7(12)
C17 N2 C6 118.0(15)
C6 N2 Ni2 116.1(12)
C7 N3 H3 125.8
C7 N3 C8 108.6(15)
C8 N3 H3 125.6
C40 N8 Ni1 115.4(13)
C51 N8 Ni1 125.2(13)
C51 N8 C40 118.9(16)
C41 N9 H9 125.5
C42 N9 H9 126.2
C42 N9 C41 108.3(14)
C59 N12 H12 125.0
C59 N12 C58 110.3(15)
C58 N12 H12 124.7
C39 N7 Ni1 112.7(12)
C35 N7 Ni1 122.8(15)
C35 N7 C39 124.5(18)
C41 C49 C48 106.1(15)
C50 C49 C41 118.1(17)
C50 C49 C48 135.8(19)
N9 C41 C49 109.3(15)
C40 C41 N9 131.6(16)
C40 C41 C49 119.1(15)
C46 O4 C45 118.6(16)
C28 O2 C29 119.8(15)
C31 C32 C24 108.6(15)
C31 C32 C33 130.1(16)
C24 C32 C33 121.3(15)
N4 C22 C23 113.0(17)
N4 C22 C21 121.5(18)
C21 C22 C23 125.3(17)
C32 C31 C25 107.3(15)
C30 C31 C32 136.6(16)
C30 C31 C25 116.0(16)
C24 N6 H6 125.7
C24 N6 C25 109.4(14)
C25 N6 H6 125.0
C32 C24 C23 120.7(15)
N6 C24 C32 106.5(16)
N6 C24 C23 132.8(17)
C22 N4 Ni2 117.8(12)
C22 N4 C18 113.4(15)
C18 N4 Ni2 128.7(12)
C32 C33 H33 124.1
C34 C33 C32 111.3(16)
C34 C33 H33 124.5
C42 C48 C49 104.3(17)
C42 C48 C47 126.8(17)
C47 C48 C49 128.8(17)
N8 C40 C39 113.1(16)
C41 C40 N8 119.8(17)
C41 C40 C39 127.0(16)
N5 C23 C22 115.7(16)
N5 C23 C24 117.8(15)
C24 C23 C22 126.4(16)
C31 C25 C26 126.3(16)
N6 C25 C31 108.3(14)
N6 C25 C26 125.2(16)
C11 O1 C12 122.5(18)
C49 C50 H50 118.6
C51 C50 C49 123.2(17)
C51 C50 H50 118.2
N7 C39 C40 117.9(15)
C38 C39 N7 117.9(19)
C38 C39 C40 124.2(18)
N9 C42 C48 112.0(16)
N9 C42 C43 131.4(17)
C43 C42 C48 116.6(18)
C O12 Ni1 122.3(17)
C62 O3 C63 111.8(16)
N1 C1 H1 119.8
N1 C1 C2 120.8(19)
C2 C1 H1 119.5
C65 C66 C67 138.3(17)
C58 C66 C65 104.8(16)
C58 C66 C67 116.4(17)
Ni2 O8 H2 123(6)
C104 O8 Ni2 132.4(13)
C104 O8 H2 103(10)
C48 C47 H47 123.6
C45 C47 C48 112.8(16)
C45 C47 H47 123.6
C56 N10 Ni1 115.8(14)
C52 N10 Ni1 128.6(14)
C52 N10 C56 114.9(17)
C66 C65 C64 132.9(17)
C59 C65 C66 109.4(16)
C59 C65 C64 117.7(16)
N12 C59 C65 109.0(15)
N12 C59 C60 128(2)
C65 C59 C60 122.9(19)
C31 C30 H30 119.4
C31 C30 C28 121.6(17)
C28 C30 H30 119.1
C8 C14 C15 102.4(17)
C13 C14 C15 133.6(19)
C13 C14 C8 123.8(18)
N3 C7 C15 109.0(13)
C6 C7 N3 132.0(16)
C6 C7 C15 118.5(14)
N12 C58 C57 130.5(18)
C66 C58 N12 106.4(16)
C66 C58 C57 123.1(17)
C7 C15 C14 109.2(15)
C16 C15 C14 129.9(18)
C16 C15 C7 120.7(14)
C66 C67 H67 121.6
C68 C67 C66 116.5(18)
C68 C67 H67 121.9
C28 C27 H27 117.9
C28 C27 C26 124.6(18)
C26 C27 H27 117.5
N10 C56 C57 115.3(17)
N10 C56 C55 121(2)
C55 C56 C57 123.2(19)
N2 C17 H17 119.4
N2 C17 C16 120.5(17)
C16 C17 H17 120.1
C52 C53 H53 122.1
C52 C53 C54 115(2)
C54 C53 H53 122.5
C15 C16 C17 119.3(17)
C15 C16 H16 120.5
C17 C16 H16 120.2
N11 C57 C58 115.9(17)
N11 C57 C56 115.0(16)
C56 C57 C58 129.0(17)
C43 C44 H44 120.5
C43 C44 C45 119.4(15)
C45 C44 H44 120.1
C1 N1 Ni2 123.1(14)
C1 N1 C5 122.6(16)
C5 N1 Ni2 112.4(12)
N2 C6 C5 113.2(15)
C7 C6 N2 122.1(16)
C7 C6 C5 124.6(15)
N14 O9 Ni1 129.7(14)
C42 C43 H43 120.1
C44 C43 C42 120.0(16)
C44 C43 H43 119.9
N11 C68 C67 127.2(15)
N11 C68 H68 116.8
C67 C68 H68 116.0
N8 C51 H51 119.6
C50 C51 N8 120.8(17)
C50 C51 H51 119.6
O2 C28 C30 122.3(18)
C27 C28 O2 119.1(16)
C27 C28 C30 117.8(18)
N5 C34 C33 125.8(15)
N5 C34 H34 117.2
C33 C34 H34 117.0
C14 C8 N3 110.6(15)
C14 C8 C9 120(2)
C9 C8 N3 130(2)
C65 C64 H64 119.3
C62 C64 C65 121.7(18)
C62 C64 H64 119.0
O4 C45 C44 107.6(15)
C47 C45 O4 127.7(18)
C47 C45 C44 124.2(17)
N1 C5 C6 116.8(14)
N1 C5 C4 117.1(17)
C4 C5 C6 126.1(16)
C25 C26 H26 123.2
C27 C26 C25 113.4(17)
C27 C26 H26 123.3
O5 N13 O6 123(2)
O5 N13 O7 123.0(18)
O7 N13 O6 114(2)
N7 C35 H35 122.0
N7 C35 C36 115.7(19)
C36 C35 H35 122.3
C21 C20 H20A 117.2
C21 C20 C19 124(2)
C19 C20 H20A 118.5
C14 C13 H13 122.5
C14 C13 C11 114(2)
C11 C13 H13 123.0
C11 C10 H10 122.4
C9 C10 H10 122.0
C9 C10 C11 115.7(19)
N13 O5 Ni2 129.1(15)
C62 C61 H61 117.2
C62 C61 C60 125.5(18)
C60 C61 H61 117.3
C22 C21 H21 121.7
C20 C21 C22 115.6(19)
C20 C21 H21 122.7
O1 C12 H12A 109.8
O1 C12 H12B 109.7
O1 C12 H12C 108.9
H12A C12 H12B 109.5
H12A C12 H12C 109.5
H12B C12 H12C 109.4
O1 C11 C13 119(2)
O1 C11 C10 118.1(19)
C10 C11 C13 123(2)
O4 C46 H46A 109.6
O4 C46 H46B 109.4
O4 C46 H46C 109.6
H46A C46 H46B 109.4
H46A C46 H46C 109.4
H46B C46 H46C 109.4
N4 C18 H18 114.8
C19 C18 N4 130.2(19)
C19 C18 H18 114.9
C5 C4 H4 121.2
C5 C4 C3 118.3(17)
C3 C4 H4 120.4
O3 C62 C61 111.1(16)
C64 C62 O3 129.7(19)
C64 C62 C61 119.1(19)
C56 C55 H55 118.5
C54 C55 C56 122(2)
C54 C55 H55 119.3
C39 C38 H38 117.8
C39 C38 C37 126(2)
C37 C38 H38 116.5
C8 C9 H9A 118.1
C10 C9 C8 124(2)
C10 C9 H9A 118.2
C4 C3 H3A 117.5
C2 C3 C4 125.1(19)
C2 C3 H3A 117.4
N10 C52 H52 115.3
C53 C52 N10 129(2)
C53 C52 H52 115.8
C20 C19 H19 122.5
C18 C19 C20 115(2)
C18 C19 H19 122.9
C35 C36 H36 118.3
C37 C36 C35 123(2)
C37 C36 H36 118.5
C1 C2 H2A 122.3
C3 C2 C1 115.8(19)
C3 C2 H2A 121.9
C53 C54 H54 121.7
C55 C54 C53 116.7(19)
C55 C54 H54 121.6
C59 C60 H60 123.4
C61 C60 C59 113(2)
C61 C60 H60 123.5
O14 N15 O15 125(2)
O13 N15 O14 122(2)
O13 N15 O15 112(3)
C38 C37 H37 124.0
C36 C37 C38 113(2)
C36 C37 H37 122.9
O8 C104 H10A 109.4
O8 C104 H10B 109.4
O8 C104 H10C 109.5
H10A C104 H10B 109.5
H10A C104 H10C 109.5
H10B C104 H10C 109.5
O2 C29 H29A 109.4
O2 C29 H29B 109.5
O2 C29 H29C 109.6
H29A C29 H29B 109.5
H29A C29 H29C 109.4
H29B C29 H29C 109.5
O3 C63 H63A 109.0
O3 C63 H63B 110.0
O3 C63 H63C 109.5
H63A C63 H63B 109.4
H63A C63 H63C 109.5
H63B C63 H63C 109.5
C69 O20 H20 109.7
O11 N14 O9 122(2)
O11 N14 O10 119(2)
O10 N14 O9 117(2)
O12 C HA 109.8
O12 C HB 109.3
O12 C HC 109.3
HA C HB 109.5
HA C HC 109.5
HB C HC 109.5
O18 N16 O16 120(2)
O18 N16 O17 132(3)
O17 N16 O16 108(3)
O20 C69 H69A 104.0
O20 C69 H69B 103.9
O20 C69 C70 134(7)
H69A C69 H69B 105.4
C70 C69 H69A 103.2
C70 C69 H69B 104.3
C69 C70 H70A 110.2
C69 C70 H70B 111.6
C69 C70 H70C 110.4
H70A C70 H70B 110.6
H70A C70 H70C 107.9
H70B C70 H70C 106.0

loop_
_geom_bond_atom_site_label_1
_geom_bond_atom_site_label_2
_geom_bond_distance
Ni1 N11 2.098(14)
Ni1 N8 2.052(16)
Ni1 N7 2.055(16)
Ni1 O12 2.084(13)
Ni1 N10 2.034(16)
Ni1 O9 2.121(13)
Ni2 N5 2.073(15)
Ni2 N2 2.038(15)
Ni2 N4 2.010(14)
Ni2 O8 2.082(16)
Ni2 N1 2.124(15)
Ni2 O5 2.129(13)
Ni2 H2 3.1(12)
N11 C57 1.34(2)
N11 C68 1.32(2)
N5 C23 1.29(2)
N5 C34 1.35(2)
N2 C17 1.36(2)
N2 C6 1.39(2)
N3 H3 0.8600
N3 C7 1.35(2)
N3 C8 1.45(2)
N8 C40 1.40(2)
N8 C51 1.37(2)
N9 H9 0.8600
N9 C41 1.374(19)
N9 C42 1.39(2)
N12 H12 0.8600
N12 C59 1.29(2)
N12 C58 1.41(2)
N7 C39 1.40(2)
N7 C35 1.30(2)
C49 C41 1.42(2)
C49 C48 1.51(2)
C49 C50 1.36(2)
C41 C40 1.36(2)
O4 C45 1.41(2)
O4 C46 1.40(2)
O2 C28 1.39(2)
O2 C29 1.46(2)
C32 C31 1.37(2)
C32 C24 1.39(2)
C32 C33 1.45(2)
C22 N4 1.33(2)
C22 C23 1.48(2)
C22 C21 1.47(2)
C31 C25 1.38(2)
C31 C30 1.35(2)
N6 H6 0.8600
N6 C24 1.37(2)
N6 C25 1.36(2)
C24 C23 1.46(2)
N4 C18 1.37(2)
C33 H33 0.9300
C33 C34 1.45(2)
C48 C42 1.38(2)
C48 C47 1.44(2)
C40 C39 1.44(3)
C25 C26 1.42(2)
O1 C12 1.43(3)
O1 C11 1.40(3)
C50 H50 0.9300
C50 C51 1.30(2)
C39 C38 1.27(2)
C42 C43 1.38(2)
O12 C 1.25(3)
O3 C62 1.34(2)
O3 C63 1.33(3)
C1 H1 0.9300
C1 N1 1.25(2)
C1 C2 1.45(3)
C66 C65 1.41(2)
C66 C58 1.39(2)
C66 C67 1.43(2)
O8 C104 1.445(19)
O8 H2 1.4(13)
C47 H47 0.9300
C47 C45 1.29(2)
N10 C56 1.36(2)
N10 C52 1.37(3)
C65 C59 1.35(2)
C65 C64 1.46(2)
C59 C60 1.41(2)
C30 H30 0.9300
C30 C28 1.46(2)
C14 C15 1.50(2)
C14 C8 1.42(3)
C14 C13 1.32(3)
C7 C15 1.42(2)
C7 C6 1.35(2)
C58 C57 1.43(2)
C15 C16 1.33(2)
C67 H67 0.9300
C67 C68 1.33(2)
C27 H27 0.9300
C27 C28 1.33(3)
C27 C26 1.39(3)
C56 C57 1.44(3)
C56 C55 1.40(3)
C17 H17 0.9300
C17 C16 1.42(2)
C53 H53 0.9300
C53 C52 1.34(3)
C53 C54 1.47(3)
C16 H16 0.9300
C44 H44 0.9300
C44 C43 1.35(2)
C44 C45 1.47(3)
N1 C5 1.34(2)
O16 N16 1.29(3)
C6 C5 1.48(2)
O9 N14 1.33(2)
C43 H43 0.9300
C68 H68 0.9300
C51 H51 0.9300
C34 H34 0.9300
C8 C9 1.38(2)
C64 H64 0.9300
C64 C62 1.28(2)
O14 N15 1.19(3)
C5 C4 1.36(2)
C26 H26 0.9300
O6 N13 1.261(19)
N13 O5 1.15(2)
N13 O7 1.27(2)
C35 H35 0.9300
C35 C36 1.44(3)
C20 H20A 0.9300
C20 C21 1.34(3)
C20 C19 1.35(3)
C13 H13 0.9300
C13 C11 1.48(2)
O11 N14 1.21(2)
C10 H10 0.9300
C10 C11 1.47(3)
C10 C9 1.32(3)
O15 N15 1.24(2)
C61 H61 0.9300
C61 C62 1.36(3)
C61 C60 1.41(3)
C21 H21 0.9300
C12 H12A 0.9601
C12 H12B 0.9601
C12 H12C 0.9601
C46 H46A 0.9605
C46 H46B 0.9604
C46 H46C 0.9605
C18 H18 0.9300
C18 C19 1.29(3)
C4 H4 0.9300
C4 C3 1.37(3)
C55 H55 0.9300
C55 C54 1.38(3)
C38 H38 0.9300
C38 C37 1.44(3)
C9 H9A 0.9300
O18 N16 1.23(3)
C3 H3A 0.9300
C3 C2 1.21(3)
C52 H52 0.9300
C19 H19 0.9300
C36 H36 0.9300
C36 C37 1.38(3)
C2 H2A 0.9300
O10 N14 1.26(2)
C54 H54 0.9300
C60 H60 0.9300
N15 O13 1.21(3)
C37 H37 0.9300
C104 H10A 0.9600
C104 H10B 0.9600
C104 H10C 0.9600
O17 N16 1.23(2)
C29 H29A 0.9602
C29 H29B 0.9602
C29 H29C 0.9602
C63 H63A 0.9602
C63 H63B 0.9602
C63 H63C 0.9602
O20 H20 0.8226
O20 C69 1.60(8)
C HA 0.9600
C HB 0.9600
C HC 0.9600
C69 H69A 0.9700
C69 H69B 0.9700
C69 C70 1.68(14)
C70 H70A 0.9727
C70 H70B 0.9774
C70 H70C 0.9734

loop_
_geom_torsion_atom_site_label_1
_geom_torsion_atom_site_label_2
_geom_torsion_atom_site_label_3
_geom_torsion_atom_site_label_4
_geom_torsion
Ni1 N11 C57 C58 167.5(11)
Ni1 N11 C57 C56 -10.4(19)
Ni1 N11 C68 C67 -171.1(13)
Ni1 N8 C40 C41 -171.9(13)
Ni1 N8 C40 C39 7(2)
Ni1 N8 C51 C50 170.5(12)
Ni1 N7 C39 C40 1(2)
Ni1 N7 C39 C38 -176.8(16)
Ni1 N7 C35 C36 177.9(13)
Ni1 N10 C56 C57 -9(2)
Ni1 N10 C56 C55 166.9(17)
Ni1 N10 C52 C53 -171(2)
Ni1 O9 N14 O11 -142.2(18)
Ni1 O9 N14 O10 22(3)
Ni2 N5 C23 C22 4(2)
Ni2 N5 C23 C24 -173.2(11)
Ni2 N5 C34 C33 173.7(13)
Ni2 N2 C17 C16 -165.3(12)
Ni2 N2 C6 C7 169.9(14)
Ni2 N2 C6 C5 -6(2)
Ni2 N4 C18 C19 -177(2)
Ni2 N1 C5 C6 -16(2)
Ni2 N1 C5 C4 165.5(14)
N11 Ni1 N8 C40 86.3(13)
N11 Ni1 N8 C51 -85.8(13)
N11 Ni1 N7 C39 -95.1(11)
N11 Ni1 N7 C35 86.9(16)
N11 Ni1 O12 C -164(2)
N11 Ni1 N10 C56 2.6(13)
N11 Ni1 N10 C52 173(2)
N11 Ni1 O9 N14 -116(4)
N5 Ni2 N2 C17 -4.8(17)
N5 Ni2 N2 C6 -180.0(13)
N5 Ni2 N4 C22 -2.4(12)
N5 Ni2 N4 C18 -178.6(18)
N5 Ni2 O8 C104 109.0(18)
N5 Ni2 N1 C1 -175(4)
N5 Ni2 N1 C5 20(6)
N5 Ni2 O5 N13 107.9(18)
N2 Ni2 N5 C23 90.1(13)
N2 Ni2 N5 C34 -88.9(14)
N2 Ni2 N4 C22 -95.6(13)
N2 Ni2 N4 C18 88.3(17)
N2 Ni2 O8 C104 -157.5(18)
N2 Ni2 N1 C1 174(2)
N2 Ni2 N1 C5 9.6(13)
N2 Ni2 O5 N13 -103(8)
N2 C17 C16 C15 -6(3)
N2 C6 C5 N1 15(2)
N2 C6 C5 C4 -166.5(18)
N3 C7 C15 C14 -4(2)
N3 C7 C15 C16 179.7(15)
N3 C7 C6 N2 -173.5(17)
N3 C7 C6 C5 2(3)
N3 C8 C9 C10 174.4(18)
N8 Ni1 N11 C57 -177.4(11)
N8 Ni1 N11 C68 -14.2(13)
N8 Ni1 N7 C39 1.9(11)
N8 Ni1 N7 C35 -176.1(17)
N8 Ni1 O12 C 99(2)
N8 Ni1 N10 C56 -19(9)
N8 Ni1 N10 C52 151(7)
N8 Ni1 O9 N14 111.0(15)
N8 C40 C39 N7 -5(2)
N8 C40 C39 C38 172.6(19)
N9 C41 C40 N8 -179.3(15)
N9 C41 C40 C39 2(3)
N9 C42 C43 C44 176.3(17)
N12 C59 C60 C61 177.0(18)
N12 C58 C57 N11 -179.0(14)
N12 C58 C57 C56 -1(3)
N7 Ni1 N11 C57 -96.6(12)
N7 Ni1 N11 C68 66.6(13)
N7 Ni1 N8 C40 -5.0(12)
N7 Ni1 N8 C51 -177.1(14)
N7 Ni1 O12 C 99(7)
N7 Ni1 N10 C56 92.7(14)
N7 Ni1 N10 C52 -97.0(19)
N7 Ni1 O9 N14 30.6(15)
N7 C39 C38 C37 0(4)
N7 C35 C36 C37 -3(3)
C49 C41 C40 N8 1(3)
C49 C41 C40 C39 -177.5(17)
C49 C48 C42 N9 0.3(19)
C49 C48 C42 C43 178.0(15)
C49 C48 C47 C45 179.8(17)
C49 C50 C51 N8 0(3)
C41 N9 C42 C48 -0.7(19)
C41 N9 C42 C43 -177.9(17)
C41 C49 C48 C42 0.1(18)
C41 C49 C48 C47 178.9(17)
C41 C49 C50 C51 2(3)
C41 C40 C39 N7 173.3(16)
C41 C40 C39 C38 -9(3)
C32 C31 C25 N6 -0.3(19)
C32 C31 C25 C26 -175.8(17)
C32 C31 C30 C28 178.0(19)
C32 C24 C23 N5 -6(3)
C32 C24 C23 C22 177.9(16)
C32 C33 C34 N5 4(3)
C22 N4 C18 C19 6(3)
C31 C32 C24 N6 1.2(19)
C31 C32 C24 C23 -177.2(15)
C31 C32 C33 C34 178.9(17)
C31 C25 C26 C27 -1(3)
C31 C30 C28 O2 -175.5(17)
C31 C30 C28 C27 -6(3)
N6 C24 C23 N5 176.5(17)
N6 C24 C23 C22 0(3)
N6 C25 C26 C27 -175.5(16)
C24 C32 C31 C25 -1(2)
C24 C32 C31 C30 -177(2)
C24 C32 C33 C34 -4(2)
C24 N6 C25 C31 1.0(19)
C24 N6 C25 C26 176.6(16)
N4 Ni2 N5 C23 -0.8(13)
N4 Ni2 N5 C34 -179.8(15)
N4 Ni2 N2 C17 73.0(17)
N4 Ni2 N2 C6 -102.3(13)
N4 Ni2 O8 C104 92(4)
N4 Ni2 N1 C1 -96(2)
N4 Ni2 N1 C5 99.2(14)
N4 Ni2 O5 N13 30.2(18)
N4 C22 C23 N5 -6(2)
N4 C22 C23 C24 171.0(16)
N4 C22 C21 C20 1(3)
N4 C18 C19 C20 -7(4)
C33 C32 C31 C25 177.2(16)
C33 C32 C31 C30 1(4)
C33 C32 C24 N6 -176.8(14)
C33 C32 C24 C23 5(3)
C48 C49 C41 N9 -0.5(18)
C48 C49 C41 C40 179.1(15)
C48 C49 C50 C51 179.8(18)
C48 C42 C43 C44 -1(3)
C48 C47 C45 O4 175.8(17)
C48 C47 C45 C44 6(3)
C40 N8 C51 C50 -1(2)
C40 C39 C38 C37 -178(2)
C23 N5 C34 C33 -5(3)
C23 C22 N4 Ni2 4.9(19)
C23 C22 N4 C18 -178.4(16)
C23 C22 C21 C20 176.3(19)
C25 C31 C30 C28 2(3)
C25 N6 C24 C32 -1.3(19)
C25 N6 C24 C23 176.7(18)
C50 C49 C41 N9 178.0(14)
C50 C49 C41 C40 -2(2)
C50 C49 C48 C42 -178.0(19)
C50 C49 C48 C47 1(3)
C39 N7 C35 C36 0(3)
C39 C38 C37 C36 -2(4)
C42 N9 C41 C49 0.7(18)
C42 N9 C41 C40 -178.9(18)
C42 C48 C47 C45 -2(3)
O12 Ni1 N11 C57 88.4(11)
O12 Ni1 N11 C68 -108.4(13)
O12 Ni1 N8 C40 175.0(13)
O12 Ni1 N8 C51 2.9(14)
O12 Ni1 N7 C39 2(7)
O12 Ni1 N7 C35 -176(6)
O12 Ni1 N10 C56 -86.9(14)
O12 Ni1 N10 C52 83.4(19)
O12 Ni1 O9 N14 -154.4(15)
C1 N1 C5 C6 179(2)
C1 N1 C5 C4 1(3)
C66 C65 C59 N12 0(2)
C66 C65 C59 C60 179.2(15)
C66 C65 C64 C62 -178.3(17)
C66 C58 C57 N11 2(2)
C66 C58 C57 C56 179.1(17)
C66 C67 C68 N11 7(3)
O8 Ni2 N5 C23 -177.9(13)
O8 Ni2 N5 C34 3.1(14)
O8 Ni2 N2 C17 -98.0(17)
O8 Ni2 N2 C6 86.7(13)
O8 Ni2 N4 C22 15(4)
O8 Ni2 N4 C18 -161(3)
O8 Ni2 N1 C1 82(2)
O8 Ni2 N1 C5 -82.5(14)
O8 Ni2 O5 N13 -159.0(18)
C47 C48 C42 N9 -178.5(15)
C47 C48 C42 C43 -1(3)
N10 Ni1 N11 C57 4.5(11)
N10 Ni1 N11 C68 167.7(14)
N10 Ni1 N8 C40 107(8)
N10 Ni1 N8 C51 -65(8)
N10 Ni1 N7 C39 -173.3(11)
N10 Ni1 N7 C35 8.7(17)
N10 Ni1 O12 C -86(2)
N10 Ni1 O9 N14 -71.3(15)
N10 C56 C57 N11 13(2)
N10 C56 C57 C58 -164.8(17)
N10 C56 C55 C54 3(4)
C65 C66 C58 N12 4.4(18)
C65 C66 C58 C57 -176.1(14)
C65 C66 C67 C68 169.0(18)
C65 C59 C60 C61 -1(3)
C65 C64 C62 O3 -177.6(18)
C65 C64 C62 C61 1(3)
C59 N12 C58 C66 -4.4(19)
C59 N12 C58 C57 176.1(16)
C59 C65 C64 C62 0(3)
C30 C31 C25 N6 177.1(15)
C30 C31 C25 C26 2(3)
C14 C15 C16 C17 -178.2(16)
C14 C8 C9 C10 -1(3)
C14 C13 C11 O1 174.9(17)
C14 C13 C11 C10 0(3)
C7 N3 C8 C14 -1.5(19)
C7 N3 C8 C9 -177.5(17)
C7 C15 C16 C17 -3(3)
C7 C6 C5 N1 -161.0(18)
C7 C6 C5 C4 17(3)
C58 N12 C59 C65 2(2)
C58 N12 C59 C60 -176.2(17)
C58 C66 C65 C59 -3.1(19)
C58 C66 C65 C64 175.0(17)
C58 C66 C67 C68 -1(2)
C15 C14 C8 N3 -0.8(18)
C15 C14 C8 C9 175.6(15)
C15 C14 C13 C11 -173.7(17)
C15 C7 C6 N2 -3(3)
C15 C7 C6 C5 173.4(16)
C67 C66 C65 C59 -174(2)
C67 C66 C65 C64 4(3)
C67 C66 C58 N12 177.6(13)
C67 C66 C58 C57 -3(2)
C56 N10 C52 C53 0(4)
C56 C55 C54 C53 4(4)
C17 N2 C6 C7 -6(3)
C17 N2 C6 C5 178.0(17)
C57 N11 C68 C67 -9(3)
C57 C56 C55 C54 178(2)
N1 Ni2 N5 C23 79(5)
N1 Ni2 N5 C34 -100(6)
N1 Ni2 N2 C17 173.9(17)
N1 Ni2 N2 C6 -1.4(13)
N1 Ni2 N4 C22 -175.1(13)
N1 Ni2 N4 C18 8.7(18)
N1 Ni2 O8 C104 -78.1(18)
N1 Ni2 O5 N13 -71.0(18)
N1 C1 C2 C3 -4(4)
N1 C5 C4 C3 2(3)
C6 N2 C17 C16 10(3)
C6 C7 C15 C14 -176.9(15)
C6 C7 C15 C16 7(3)
C6 C5 C4 C3 -177(2)
O9 Ni1 N11 C57 50(5)
O9 Ni1 N11 C68 -147(4)
O9 Ni1 N8 C40 -99.2(13)
O9 Ni1 N8 C51 88.7(13)
O9 Ni1 N7 C39 89.0(12)
O9 Ni1 N7 C35 -89.0(16)
O9 Ni1 O12 C 11(2)
O9 Ni1 N10 C56 -172.0(14)
O9 Ni1 N10 C52 -1.7(19)
C43 C44 C45 O4 -179.3(16)
C43 C44 C45 C47 -8(3)
C68 N11 C57 C58 4(2)
C68 N11 C57 C56 -174.0(16)
C51 N8 C40 C41 1(3)
C51 N8 C40 C39 179.6(15)
C28 C27 C26 C25 -4(3)
C34 N5 C23 C22 -177.5(15)
C34 N5 C23 C24 6(3)
C8 N3 C7 C15 3(2)
C8 N3 C7 C6 175.0(18)
C8 C14 C15 C7 2.8(19)
C8 C14 C15 C16 178.8(18)
C8 C14 C13 C11 1(3)
C64 C65 C59 N12 -178.0(15)
C64 C65 C59 C60 1(3)
C45 C44 C43 C42 4(3)
C5 C4 C3 C2 -6(4)
C26 C27 C28 O2 177.1(17)
C26 C27 C28 C30 7(3)
O6 N13 O5 Ni2 -147.4(14)
C35 N7 C39 C40 179.2(19)
C35 N7 C39 C38 1(3)
C35 C36 C37 C38 3(4)
C13 C14 C15 C7 178(2)
C13 C14 C15 C16 -6(3)
C13 C14 C8 N3 -176.7(17)
C13 C14 C8 C9 0(3)
O5 Ni2 N5 C23 -92.3(13)
O5 Ni2 N5 C34 88.7(14)
O5 Ni2 N2 C17 -154(8)
O5 Ni2 N2 C6 31(9)
O5 Ni2 N4 C22 87.8(13)
O5 Ni2 N4 C18 -88.3(17)
O5 Ni2 O8 C104 18.6(18)
O5 Ni2 N1 C1 -3(2)
O5 Ni2 N1 C5 -167.9(14)
C21 C22 N4 Ni2 -179.7(14)
C21 C22 N4 C18 -3(2)
C21 C22 C23 N5 179.2(16)
C21 C22 C23 C24 -4(3)
C21 C20 C19 C18 4(4)
C12 O1 C11 C13 3(3)
C12 O1 C11 C10 178.4(18)
C11 C10 C9 C8 2(3)
C46 O4 C45 C47 1(3)
C46 O4 C45 C44 172.0(17)
C4 C3 C2 C1 7(5)
C62 C61 C60 C59 2(3)
C55 C56 C57 N11 -162.9(18)
C55 C56 C57 C58 20(3)
C9 C10 C11 O1 -176.2(17)
C9 C10 C11 C13 -1(3)
C52 N10 C56 C57 179.5(18)
C52 N10 C56 C55 -5(3)
C52 C53 C54 C55 -8(4)
C19 C20 C21 C22 -2(4)
C2 C1 N1 Ni2 -162.9(19)
C2 C1 N1 C5 0(4)
C54 C53 C52 N10 7(4)
C60 C61 C62 O3 177.0(19)
C60 C61 C62 C64 -2(3)
C29 O2 C28 C30 -9(3)
C29 O2 C28 C27 -179.0(17)
C63 O3 C62 C64 3(3)
C63 O3 C62 C61 -175(2)
O7 N13 O5 Ni2 32(3)
